data_7057474
loop_
_publ_author_name
'M\'esz\'aros, J\'anos P.'
'D\"om\"ot\"or, Orsolya'
'Hackl, Carmen M.'
'Roller, Alexander'
'Keppler, Bernhard K.'
'Kandioller, Wolfgang'
'Enyedy, \'Eva A.'

_publ_section_title
;
 Structural and solution equilibrium studies on half-sandwich
 organorhodium complexes of (N,N) donor bidentate ligands
;
_journal_issue 13
_journal_name_full 'New Journal of Chemistry'
_journal_page_first 11174
_journal_paper_doi 10.1039/C8NJ01681J
_journal_volume 42
_journal_year 2018
_chemical_formula_moiety '2(C16 H23 Cl N2 Rh), 0.5(C2 H8 O2), 2(Cl)'
_chemical_formula_sum 'C33 H50 Cl4 N4 O Rh2'
_chemical_formula_weight 866.39
_chemical_name_common '[Rh(n5-C5Me5)(pin)Cl](Cl)'
_space_group_crystal_system monoclinic
_space_group_IT_number 14
_space_group_name_Hall '-P 2yn'
_space_group_name_H-M_alt 'P 1 21/n 1'
_symmetry_space_group_name_Hall '-P 2yn'
_symmetry_space_group_name_H-M 'P 1 21/n 1'
_atom_sites_solution_hydrogens geom
_atom_sites_solution_primary direct
_audit_creation_date 2017-12-11
_audit_creation_method
;
Olex2 1.2
(compiled 2017.08.10 svn.r3458 for OlexSys, GUI svn.r5381)
;
_audit_update_record
;
2017-12-11 deposited with the CCDC.
2018-06-01 downloaded from the CCDC.
;
_cell_angle_alpha 90
_cell_angle_beta 104.1107(13)
_cell_angle_gamma 90
_cell_formula_units_Z 2
_cell_length_a 8.6742(3)
_cell_length_b 14.5573(6)
_cell_length_c 14.6705(6)
_cell_measurement_reflns_used 9351
_cell_measurement_temperature 100.0
_cell_measurement_theta_max 30.08
_cell_measurement_theta_min 2.49
_cell_volume 1796.59(12)
_computing_cell_refinement 'SAINT V8.32B (?, 2016)'
_computing_data_collection APEX2
_computing_data_reduction 'SAINT V8.32B (?, 2016)'
_computing_molecular_graphics 'Olex2 (Dolomanov et al., 2009)'
_computing_publication_material 'Olex2 (Dolomanov et al., 2009)'
_computing_structure_refinement 'XL (Sheldrick, 2008)'
_computing_structure_solution 'ShelXS (Sheldrick, 2008)'
_diffrn_ambient_temperature 100.0
_diffrn_measured_fraction_theta_full 0.999
_diffrn_measured_fraction_theta_max 0.998
_diffrn_measurement_device_type 'Bruker APEX-II CCD'
_diffrn_measurement_method '\f and \w scans'
_diffrn_radiation_probe x-ray
_diffrn_radiation_type MoK\a
_diffrn_radiation_wavelength 0.71073
_diffrn_reflns_av_R_equivalents 0.0327
_diffrn_reflns_av_unetI/netI 0.0147
_diffrn_reflns_Laue_measured_fraction_full 0.999
_diffrn_reflns_Laue_measured_fraction_max 0.998
_diffrn_reflns_limit_h_max 12
_diffrn_reflns_limit_h_min -12
_diffrn_reflns_limit_k_max 20
_diffrn_reflns_limit_k_min -20
_diffrn_reflns_limit_l_max 20
_diffrn_reflns_limit_l_min -20
_diffrn_reflns_number 53397
_diffrn_reflns_point_group_measured_fraction_full 0.999
_diffrn_reflns_point_group_measured_fraction_max 0.998
_diffrn_reflns_theta_full 25.242
_diffrn_reflns_theta_max 30.110
_diffrn_reflns_theta_min 2.001
_diffrn_source 'sealed X-ray tube'
_diffrn_source_type 'INCOATEC microfocus'
_diffrn_standards_number 0
_exptl_absorpt_coefficient_mu 1.248
_exptl_absorpt_correction_T_max 0.7460
_exptl_absorpt_correction_T_min 0.6812
_exptl_absorpt_correction_type multi-scan
_exptl_absorpt_process_details
;
SADABS-2012/1 (Bruker,2012) was used for absorption correction. 
wR2(int) was 0.0755 before and 0.0445 after correction. 
The Ratio of minimum to maximum transmission is 0.9131. 
The \l/2 correction factor is 0.0015.
;
_exptl_crystal_colour 'clear orange'
_exptl_crystal_colour_lustre clear
_exptl_crystal_colour_primary orange
_exptl_crystal_density_diffrn 1.602
_exptl_crystal_description block
_exptl_crystal_F_000 884
_exptl_crystal_size_max 0.349
_exptl_crystal_size_mid 0.26
_exptl_crystal_size_min 0.247
_refine_diff_density_max 0.616
_refine_diff_density_min -0.782
_refine_diff_density_rms 0.072
_refine_ls_extinction_method none
_refine_ls_goodness_of_fit_ref 1.075
_refine_ls_hydrogen_treatment constr
_refine_ls_matrix_type full
_refine_ls_number_parameters 215
_refine_ls_number_reflns 5288
_refine_ls_number_restraints 2
_refine_ls_restrained_S_all 1.075
_refine_ls_R_factor_all 0.0224
_refine_ls_R_factor_gt 0.0192
_refine_ls_shift/su_max 0.002
_refine_ls_shift/su_mean 0.000
_refine_ls_structure_factor_coef Fsqd
_refine_ls_weighting_details 'w=1/[\s^2^(Fo^2^)+(0.0222P)^2^+1.1960P] where P=(Fo^2^+2Fc^2^)/3'
_refine_ls_weighting_scheme calc
_refine_ls_wR_factor_gt 0.0474
_refine_ls_wR_factor_ref 0.0494
_reflns_Friedel_coverage 0.000
_reflns_number_gt 4872
_reflns_number_total 5288
_reflns_threshold_expression 'I > 2\s(I)'
_cod_data_source_file c8nj01681j2.cif
_cod_data_source_block caha426_p21n
_cod_depositor_comments 'Adding full bibliography for 7057472--7057474.cif.'
_cod_database_code 7057474
_shelxl_version_number 2013-3
_shelx_space_group_comment
;
The symmetry employed for this shelxl refinement is uniquely defined
by the following loop, which should always be used as a source of
symmetry information in preference to the above space-group names.
They are only intended as comments.
;
_shelx_estimated_absorpt_t_max 0.748
_shelx_estimated_absorpt_t_min 0.670

loop_
_space_group_symop_operation_xyz
'x, y, z'
'-x+1/2, y+1/2, -z+1/2'
'-x, -y, -z'
'x-1/2, -y-1/2, z-1/2'

loop_
_atom_site_label
_atom_site_type_symbol
_atom_site_fract_x
_atom_site_fract_y
_atom_site_fract_z
_atom_site_U_iso_or_equiv
_atom_site_adp_type
_atom_site_occupancy
_atom_site_site_symmetry_order
_atom_site_calc_flag
_atom_site_refinement_flags_posn
_atom_site_refinement_flags_occupancy
Rh1 Rh 0.07007(2) 0.59854(2) 0.27150(2) 0.01253(3) Uani 1 1 d . .
Cl1 Cl -0.19073(4) 0.64778(3) 0.18286(3) 0.02360(7) Uani 1 1 d . .
N1 N 0.03043(13) 0.47591(8) 0.18831(8) 0.0155(2) Uani 1 1 d . .
N2 N -0.04104(14) 0.51119(8) 0.35138(8) 0.0177(2) Uani 1 1 d . .
H2A H 0.0412 0.4794 0.3998 0.021 Uiso 1 1 calc R .
H2B H -0.1069 0.5484 0.3839 0.021 Uiso 1 1 calc R .
C1 C 0.09058(17) 0.45711(10) 0.11409(9) 0.0206(3) Uani 1 1 d . .
H1 H 0.1603 0.5003 0.0966 0.025 Uiso 1 1 calc R .
C2 C 0.0544(2) 0.37687(11) 0.06216(11) 0.0270(3) Uani 1 1 d . .
H2 H 0.0962 0.3663 0.0089 0.032 Uiso 1 1 calc R .
C3 C -0.04295(19) 0.31272(11) 0.08890(11) 0.0274(3) Uani 1 1 d . .
H3 H -0.0679 0.2569 0.0549 0.033 Uiso 1 1 calc R .
C4 C -0.10390(18) 0.33080(10) 0.16596(11) 0.0240(3) Uani 1 1 d . .
H4 H -0.1695 0.2870 0.1863 0.029 Uiso 1 1 calc R .
C5 C -0.06778(16) 0.41399(9) 0.21322(10) 0.0181(3) Uani 1 1 d . .
C6 C -0.14221(18) 0.44240(11) 0.29097(10) 0.0228(3) Uani 1 1 d . .
H6A H -0.2488 0.4688 0.2640 0.027 Uiso 1 1 calc R .
H6B H -0.1552 0.3880 0.3290 0.027 Uiso 1 1 calc R .
C7 C 0.14301(16) 0.72492(9) 0.34170(10) 0.0191(3) Uani 1 1 d . .
C8 C 0.23498(16) 0.65251(10) 0.39349(9) 0.0189(3) Uani 1 1 d . .
C9 C 0.32060(16) 0.60808(10) 0.33415(11) 0.0206(3) Uani 1 1 d . .
C10 C 0.28795(16) 0.65774(10) 0.24596(10) 0.0214(3) Uani 1 1 d . .
C11 C 0.17956(17) 0.72870(10) 0.25067(10) 0.0209(3) Uani 1 1 d . .
C12 C 0.0380(2) 0.78985(12) 0.37786(15) 0.0357(4) Uani 1 1 d . .
H12A H -0.0413 0.8159 0.3249 0.054 Uiso 1 1 calc GR .
H12B H 0.1025 0.8395 0.4131 0.054 Uiso 1 1 calc GR .
H12C H -0.0160 0.7567 0.4193 0.054 Uiso 1 1 calc GR .
C13 C 0.2386(2) 0.62926(13) 0.49329(11) 0.0317(4) Uani 1 1 d . .
H13A H 0.1328 0.6388 0.5044 0.048 Uiso 1 1 calc GR .
H13B H 0.3156 0.6689 0.5355 0.048 Uiso 1 1 calc GR .
H13C H 0.2697 0.5648 0.5054 0.048 Uiso 1 1 calc GR .
C14 C 0.43876(19) 0.53272(12) 0.36285(15) 0.0371(4) Uani 1 1 d . .
H14A H 0.4019 0.4904 0.4050 0.056 Uiso 1 1 calc GR .
H14B H 0.5415 0.5588 0.3955 0.056 Uiso 1 1 calc GR .
H14C H 0.4506 0.4994 0.3069 0.056 Uiso 1 1 calc GR .
C15 C 0.3664(2) 0.64137(16) 0.16724(13) 0.0401(5) Uani 1 1 d . .
H15A H 0.3883 0.5756 0.1632 0.060 Uiso 1 1 calc GR .
H15B H 0.4664 0.6758 0.1790 0.060 Uiso 1 1 calc GR .
H15C H 0.2959 0.6620 0.1080 0.060 Uiso 1 1 calc GR .
C16 C 0.1177(2) 0.79874(14) 0.17703(14) 0.0405(5) Uani 1 1 d . .
H16A H 0.1164 0.7731 0.1151 0.061 Uiso 1 1 calc GR .
H16B H 0.1865 0.8531 0.1883 0.061 Uiso 1 1 calc GR .
H16C H 0.0095 0.8162 0.1792 0.061 Uiso 1 1 calc GR .
C17 C 0.5140(11) 0.498(2) -0.001(2) 0.0434(17) Uani 0.5 1 d D P
H17A H 0.5567 0.5359 0.0544 0.065 Uiso 0.5 1 calc GR P
H17B H 0.5343 0.5271 -0.0568 0.065 Uiso 0.5 1 calc GR P
H17C H 0.5657 0.4372 0.0079 0.065 Uiso 0.5 1 calc GR P
O1 O 0.6655(3) 0.5144(2) 0.01357(19) 0.0404(6) Uani 0.5 1 d D P
H1A H 0.7008 0.5508 0.0582 0.061 Uiso 0.5 1 calc GR P
Cl2 Cl 0.18676(5) 0.37399(3) 0.49786(3) 0.02558(8) Uani 1 1 d . .

loop_
_atom_site_aniso_label
_atom_site_aniso_U_11
_atom_site_aniso_U_22
_atom_site_aniso_U_33
_atom_site_aniso_U_23
_atom_site_aniso_U_13
_atom_site_aniso_U_12
Rh1 0.01153(5) 0.01255(5) 0.01247(5) -0.00079(3) 0.00093(3) -0.00033(3)
Cl1 0.01565(14) 0.02524(17) 0.02543(16) -0.00115(13) -0.00366(12) 0.00333(12)
N1 0.0158(5) 0.0146(5) 0.0141(5) -0.0012(4) -0.0002(4) 0.0008(4)
N2 0.0182(5) 0.0190(5) 0.0155(5) -0.0014(4) 0.0035(4) -0.0045(4)
C1 0.0223(6) 0.0215(6) 0.0170(6) -0.0019(5) 0.0027(5) 0.0027(5)
C2 0.0290(8) 0.0274(7) 0.0210(7) -0.0083(6) -0.0007(6) 0.0087(6)
C3 0.0267(7) 0.0195(7) 0.0285(7) -0.0099(6) -0.0080(6) 0.0069(6)
C4 0.0221(7) 0.0163(6) 0.0280(7) -0.0019(5) -0.0047(5) -0.0016(5)
C5 0.0171(6) 0.0164(6) 0.0176(6) -0.0004(5) -0.0021(5) -0.0011(5)
C6 0.0221(7) 0.0250(7) 0.0213(6) -0.0037(5) 0.0054(5) -0.0095(6)
C7 0.0191(6) 0.0132(6) 0.0239(6) -0.0034(5) 0.0032(5) -0.0033(5)
C8 0.0177(6) 0.0186(6) 0.0168(6) -0.0004(5) -0.0030(5) -0.0073(5)
C9 0.0117(6) 0.0177(6) 0.0283(7) -0.0003(5) -0.0026(5) -0.0015(5)
C10 0.0150(6) 0.0262(7) 0.0229(6) -0.0034(5) 0.0041(5) -0.0062(5)
C11 0.0182(6) 0.0183(6) 0.0245(7) 0.0056(5) 0.0019(5) -0.0049(5)
C12 0.0301(8) 0.0227(8) 0.0566(11) -0.0176(8) 0.0148(8) -0.0028(6)
C13 0.0328(8) 0.0409(9) 0.0165(6) 0.0029(6) -0.0037(6) -0.0149(7)
C14 0.0181(7) 0.0247(8) 0.0627(12) 0.0030(8) -0.0018(7) 0.0046(6)
C15 0.0250(8) 0.0648(13) 0.0354(9) -0.0152(9) 0.0164(7) -0.0151(8)
C16 0.0332(9) 0.0376(10) 0.0465(10) 0.0273(8) 0.0017(8) -0.0042(8)
C17 0.044(3) 0.046(3) 0.0521(19) -0.004(2) 0.034(4) -0.012(4)
O1 0.0512(16) 0.0369(14) 0.0334(13) -0.0088(11) 0.0107(12) 0.0010(12)
Cl2 0.02715(18) 0.02556(17) 0.02609(17) 0.00437(13) 0.01046(14) 0.00530(14)

loop_
_atom_type_symbol
_atom_type_description
_atom_type_scat_dispersion_real
_atom_type_scat_dispersion_imag
_atom_type_scat_source
C C 0.0033 0.0016 'International Tables Vol C Tables 4.2.6.8 and 6.1.1.4'
H H 0.0000 0.0000 'International Tables Vol C Tables 4.2.6.8 and 6.1.1.4'
Cl Cl 0.1484 0.1585 'International Tables Vol C Tables 4.2.6.8 and 6.1.1.4'
N N 0.0061 0.0033 'International Tables Vol C Tables 4.2.6.8 and 6.1.1.4'
O O 0.0106 0.0060 'International Tables Vol C Tables 4.2.6.8 and 6.1.1.4'
Rh Rh -1.1178 0.9187 'International Tables Vol C Tables 4.2.6.8 and 6.1.1.4'

loop_
_geom_angle_atom_site_label_1
_geom_angle_atom_site_label_2
_geom_angle_atom_site_label_3
_geom_angle
N1 Rh1 Cl1 86.66(3)
N1 Rh1 C8 139.54(5)
N1 Rh1 C9 107.62(5)
N1 Rh1 C10 104.81(5)
N1 Rh1 C11 131.38(5)
N2 Rh1 Cl1 89.04(3)
N2 Rh1 N1 77.47(4)
N2 Rh1 C7 111.94(5)
N2 Rh1 C8 93.39(5)
N2 Rh1 C9 110.62(5)
N2 Rh1 C10 149.34(5)
N2 Rh1 C11 151.15(5)
C7 Rh1 Cl1 97.60(4)
C7 Rh1 N1 169.61(5)
C7 Rh1 C8 38.91(5)
C7 Rh1 C9 65.58(5)
C7 Rh1 C10 64.89(5)
C7 Rh1 C11 39.29(5)
C8 Rh1 Cl1 133.05(4)
C8 Rh1 C10 64.65(5)
C8 Rh1 C11 64.76(5)
C9 Rh1 Cl1 157.53(4)
C9 Rh1 C8 38.86(6)
C9 Rh1 C10 38.99(6)
C9 Rh1 C11 64.70(5)
C10 Rh1 Cl1 121.50(4)
C11 Rh1 Cl1 92.83(4)
C11 Rh1 C10 37.68(6)
C1 N1 Rh1 126.20(10)
C1 N1 C5 118.55(12)
C5 N1 Rh1 115.23(9)
C6 N2 Rh1 111.09(8)
N1 C1 C2 122.36(14)
C3 C2 C1 119.07(14)
C2 C3 C4 119.06(14)
C3 C4 C5 119.16(14)
N1 C5 C4 121.73(13)
N1 C5 C6 116.02(12)
C4 C5 C6 122.16(13)
N2 C6 C5 109.92(11)
C8 C7 Rh1 71.34(7)
C8 C7 C11 107.47(12)
C8 C7 C12 126.04(14)
C11 C7 Rh1 72.09(8)
C11 C7 C12 126.33(14)
C12 C7 Rh1 125.64(10)
C7 C8 Rh1 69.75(7)
C7 C8 C9 108.46(12)
C7 C8 C13 124.39(14)
C9 C8 Rh1 70.52(8)
C9 C8 C13 127.15(14)
C13 C8 Rh1 125.68(10)
C8 C9 Rh1 70.61(8)
C8 C9 C10 107.50(12)
C8 C9 C14 125.78(15)
C10 C9 Rh1 72.12(8)
C10 C9 C14 126.23(15)
C14 C9 Rh1 128.88(11)
C9 C10 Rh1 68.89(8)
C9 C10 C15 125.70(15)
C11 C10 Rh1 70.51(8)
C11 C10 C9 108.02(12)
C11 C10 C15 126.09(15)
C15 C10 Rh1 130.04(11)
C7 C11 Rh1 68.63(7)
C7 C11 C16 125.11(15)
C10 C11 Rh1 71.80(8)
C10 C11 C7 108.43(12)
C10 C11 C16 126.40(15)
C16 C11 Rh1 127.37(11)

loop_
_geom_bond_atom_site_label_1
_geom_bond_atom_site_label_2
_geom_bond_distance
_geom_bond_site_symmetry_2
Rh1 Cl1 2.4266(3) .
Rh1 N1 2.1424(11) .
Rh1 N2 2.1142(11) .
Rh1 C7 2.1279(13) .
Rh1 C8 2.1489(13) .
Rh1 C9 2.1477(14) .
Rh1 C10 2.1910(14) .
Rh1 C11 2.1742(14) .
N1 C1 1.3452(17) .
N1 C5 1.3505(18) .
N2 C6 1.4762(18) .
C1 C2 1.388(2) .
C2 C3 1.379(3) .
C3 C4 1.385(2) .
C4 C5 1.3926(19) .
C5 C6 1.499(2) .
C7 C8 1.4245(19) .
C7 C11 1.447(2) .
C7 C12 1.497(2) .
C8 C9 1.429(2) .
C8 C13 1.496(2) .
C9 C10 1.448(2) .
C9 C14 1.490(2) .
C10 C11 1.410(2) .
C10 C15 1.496(2) .
C11 C16 1.487(2) .
C17 O1 1.532(7) 3_665
O1 C17 1.532(7) 3_665

loop_
_geom_hbond_atom_site_label_D
_geom_hbond_atom_site_label_H
_geom_hbond_atom_site_label_A
_geom_hbond_distance_DH
_geom_hbond_distance_HA
_geom_hbond_distance_DA
_geom_hbond_angle_DHA
_geom_hbond_site_symmetry_A
N2 H2A Cl2 0.99 2.27 3.2313(13) 164.7 .
N2 H2B Cl2 0.99 2.31 3.2628(12) 160.4 3_566

loop_
_geom_torsion_atom_site_label_1
_geom_torsion_atom_site_label_2
_geom_torsion_atom_site_label_3
_geom_torsion_atom_site_label_4
_geom_torsion
Rh1 N1 C1 C2 -177.86(11)
Rh1 N1 C5 C4 -179.59(10)
Rh1 N1 C5 C6 3.66(15)
Rh1 N2 C6 C5 35.14(14)
Rh1 C7 C8 C9 60.15(9)
Rh1 C7 C8 C13 -120.05(13)
Rh1 C7 C11 C10 -61.06(10)
Rh1 C7 C11 C16 121.44(15)
Rh1 C8 C9 C10 63.11(9)
Rh1 C8 C9 C14 -124.52(15)
Rh1 C9 C10 C11 59.89(10)
Rh1 C9 C10 C15 -124.88(15)
Rh1 C10 C11 C7 59.07(9)
Rh1 C10 C11 C16 -123.46(16)
N1 C1 C2 C3 -1.9(2)
N1 C5 C6 N2 -25.63(17)
C1 N1 C5 C4 1.93(19)
C1 N1 C5 C6 -174.81(12)
C1 C2 C3 C4 1.0(2)
C2 C3 C4 C5 1.3(2)
C3 C4 C5 N1 -2.8(2)
C3 C4 C5 C6 173.75(14)
C4 C5 C6 N2 157.64(13)
C5 N1 C1 C2 0.4(2)
C7 C8 C9 Rh1 -59.66(9)
C7 C8 C9 C10 3.45(15)
C7 C8 C9 C14 175.82(14)
C8 C7 C11 Rh1 62.99(9)
C8 C7 C11 C10 1.93(15)
C8 C7 C11 C16 -175.57(14)
C8 C9 C10 Rh1 -62.13(9)
C8 C9 C10 C11 -2.24(15)
C8 C9 C10 C15 172.99(14)
C9 C10 C11 Rh1 -58.88(9)
C9 C10 C11 C7 0.19(15)
C9 C10 C11 C16 177.65(15)
C11 C7 C8 Rh1 -63.48(9)
C11 C7 C8 C9 -3.33(15)
C11 C7 C8 C13 176.47(13)
C12 C7 C8 Rh1 120.99(14)
C12 C7 C8 C9 -178.86(13)
C12 C7 C8 C13 0.9(2)
C12 C7 C11 Rh1 -121.49(15)
C12 C7 C11 C10 177.45(14)
C12 C7 C11 C16 -0.1(2)
C13 C8 C9 Rh1 120.54(14)
C13 C8 C9 C10 -176.34(13)
C13 C8 C9 C14 -4.0(2)
C14 C9 C10 Rh1 125.54(15)
C14 C9 C10 C11 -174.56(14)
C14 C9 C10 C15 0.7(2)
C15 C10 C11 Rh1 125.91(15)
C15 C10 C11 C7 -175.01(14)
C15 C10 C11 C16 2.4(2)
